data_7710734
loop_
_publ_author_name
'Zhang, Jiayu'
'Huang, Wenshuang'
'Han, Kailing'
'Song, Guoyong'
'Hu, Shaowei'

_publ_section_title
;
 Scandium, Titanium and Vanadium Complexes Supported by PCP-type Pincer
 Ligands: Synthesis, Structure, and Styrene Polymerization Activity
;
_journal_name_full 'Dalton Transactions'
_journal_paper_doi 10.1039/D2DT01389D
_journal_year 2022
_chemical_formula_sum 'C32 H65 P2 Sc Si2'
_chemical_formula_weight 612.92
_space_group_crystal_system monoclinic
_space_group_IT_number 14
_space_group_name_Hall '-P 2ybc'
_space_group_name_H-M_alt 'P 1 21/c 1'
_atom_sites_solution_hydrogens geom
_audit_creation_method SHELXL-2018/3
_audit_update_record
;
2022-03-30 deposited with the CCDC.	2022-07-14 downloaded from the CCDC.
;
_cell_angle_alpha 90
_cell_angle_beta 97.212(4)
_cell_angle_gamma 90
_cell_formula_units_Z 4
_cell_length_a 16.7335(7)
_cell_length_b 13.2393(6)
_cell_length_c 16.9263(8)
_cell_measurement_reflns_used 8847
_cell_measurement_temperature 293(2)
_cell_measurement_theta_max 29.3810
_cell_measurement_theta_min 4.1740
_cell_volume 3720.2(3)
_computing_structure_refinement 'SHELXL-2018/3 (Sheldrick, 2018)'
_computing_structure_solution 'SHELXT 2014/5 (Sheldrick, 2014)'
_diffrn_ambient_temperature 293(2)
_diffrn_measured_fraction_theta_full 0.996
_diffrn_measured_fraction_theta_max 0.832
_diffrn_measurement_device_type Rigaku
_diffrn_radiation_type MoK\a
_diffrn_radiation_wavelength 0.71073
_diffrn_reflns_av_R_equivalents 0.0410
_diffrn_reflns_av_unetI/netI 0.0629
_diffrn_reflns_Laue_measured_fraction_full 0.996
_diffrn_reflns_Laue_measured_fraction_max 0.832
_diffrn_reflns_limit_h_max 21
_diffrn_reflns_limit_h_min -23
_diffrn_reflns_limit_k_max 18
_diffrn_reflns_limit_k_min -18
_diffrn_reflns_limit_l_max 23
_diffrn_reflns_limit_l_min -16
_diffrn_reflns_number 19441
_diffrn_reflns_point_group_measured_fraction_full 0.996
_diffrn_reflns_point_group_measured_fraction_max 0.832
_diffrn_reflns_theta_full 25.242
_diffrn_reflns_theta_max 29.751
_diffrn_reflns_theta_min 3.257
_exptl_absorpt_coefficient_mu 0.366
_exptl_crystal_colour colorless
_exptl_crystal_density_diffrn 1.094
_exptl_crystal_description Block
_exptl_crystal_F_000 1344
_refine_diff_density_max 0.411
_refine_diff_density_min -0.325
_refine_diff_density_rms 0.062
_refine_ls_extinction_method none
_refine_ls_goodness_of_fit_ref 1.027
_refine_ls_hydrogen_treatment constr
_refine_ls_matrix_type full
_refine_ls_number_parameters 352
_refine_ls_number_reflns 8822
_refine_ls_number_restraints 0
_refine_ls_restrained_S_all 1.027
_refine_ls_R_factor_all 0.0574
_refine_ls_R_factor_gt 0.0394
_refine_ls_shift/su_max 0.002
_refine_ls_shift/su_mean 0.000
_refine_ls_structure_factor_coef Fsqd
_refine_ls_weighting_details 'w=1/[\s^2^(Fo^2^)+(0.0446P)^2^+0.3596P] where P=(Fo^2^+2Fc^2^)/3'
_refine_ls_weighting_scheme calc
_refine_ls_wR_factor_gt 0.0936
_refine_ls_wR_factor_ref 0.1014
_reflns_Friedel_coverage 0.000
_reflns_number_gt 6858
_reflns_number_total 8822
_reflns_threshold_expression 'I > 2\s(I)'
_cod_data_source_file d2dt01389d2.cif
_cod_data_source_block shelx_CCDC1
_cod_original_sg_symbol_H-M 'P 21/c'
_cod_database_code 7710734
_shelx_shelxl_version_number 2018/3
_shelx_space_group_comment
;
The symmetry employed for this shelxl refinement is uniquely defined
by the following loop, which should always be used as a source of
symmetry information in preference to the above space-group names.
They are only intended as comments.
;

loop_
_space_group_symop_operation_xyz
'x, y, z'
'-x, y+1/2, -z+1/2'
'-x, -y, -z'
'x, -y-1/2, z-1/2'

loop_
_atom_site_label
_atom_site_type_symbol
_atom_site_fract_x
_atom_site_fract_y
_atom_site_fract_z
_atom_site_U_iso_or_equiv
_atom_site_adp_type
_atom_site_occupancy
_atom_site_site_symmetry_order
_atom_site_calc_flag
_atom_site_refinement_flags_posn
_atom_site_refinement_flags_adp
_atom_site_refinement_flags_occupancy
_atom_site_disorder_assembly
_atom_site_disorder_group
Sc1 Sc 0.73274(2) 0.51041(2) 0.64984(2) 0.01559(8) Uani 1 1 d . . . . .
P2 P 0.75766(2) 0.71696(3) 0.63450(2) 0.01624(10) Uani 1 1 d . . . . .
P1 P 0.73407(2) 0.31959(3) 0.56985(2) 0.01975(11) Uani 1 1 d . . . . .
Si1 Si 0.53596(3) 0.49392(4) 0.72846(3) 0.02168(12) Uani 1 1 d . . . . .
Si2 Si 0.90054(3) 0.47837(4) 0.82107(3) 0.02391(12) Uani 1 1 d . . . . .
C25 C 0.59969(9) 0.53583(14) 0.65343(10) 0.0219(4) Uani 1 1 d . . . . .
H25A H 0.592690 0.608518 0.650374 0.026 Uiso 1 1 calc R U . . .
H25B H 0.573617 0.509397 0.603263 0.026 Uiso 1 1 calc R U . . .
C1 C 0.81232(9) 0.53325(13) 0.54731(9) 0.0186(3) Uani 1 1 d . . . . .
C6 C 0.82133(9) 0.46007(13) 0.48765(9) 0.0200(3) Uani 1 1 d . . . . .
C29 C 0.79410(9) 0.48432(13) 0.77311(9) 0.0213(4) Uani 1 1 d . . . . .
H29A H 0.770175 0.534895 0.804322 0.026 Uiso 1 1 calc R U . . .
H29B H 0.771740 0.420469 0.787920 0.026 Uiso 1 1 calc R U . . .
C2 C 0.86198(9) 0.61986(13) 0.54440(9) 0.0190(3) Uani 1 1 d . . . . .
C8 C 0.85846(9) 0.70515(13) 0.60354(10) 0.0219(4) Uani 1 1 d . . . . .
H8A H 0.872802 0.768065 0.579546 0.026 Uiso 1 1 calc R U . . .
H8B H 0.897395 0.692721 0.649983 0.026 Uiso 1 1 calc R U . . .
C17 C 0.77295(10) 0.80565(13) 0.72237(9) 0.0221(4) Uani 1 1 d . . . . .
C21 C 0.69425(10) 0.77858(14) 0.54691(9) 0.0219(4) Uani 1 1 d . . . . .
C24 C 0.62056(10) 0.83173(15) 0.57357(11) 0.0304(4) Uani 1 1 d . . . . .
H24A H 0.638079 0.887367 0.607809 0.046 Uiso 1 1 calc R U . . .
H24B H 0.590968 0.784745 0.601896 0.046 Uiso 1 1 calc R U . . .
H24C H 0.586581 0.856303 0.527685 0.046 Uiso 1 1 calc R U . . .
C13 C 0.81691(10) 0.23239(14) 0.61299(10) 0.0248(4) Uani 1 1 d . . . . .
C5 C 0.87675(11) 0.47116(14) 0.43304(10) 0.0264(4) Uani 1 1 d . . . . .
H3 H 0.881137 0.421006 0.395363 0.032 Uiso 1 1 calc R U . . .
C22 C 0.66277(10) 0.69506(15) 0.48770(10) 0.0268(4) Uani 1 1 d . . . . .
H22A H 0.629234 0.724586 0.443516 0.040 Uiso 1 1 calc R U . . .
H22B H 0.631955 0.647173 0.513886 0.040 Uiso 1 1 calc R U . . .
H22C H 0.707486 0.661362 0.468789 0.040 Uiso 1 1 calc R U . . .
C7 C 0.76731(10) 0.36799(14) 0.47755(9) 0.0241(4) Uani 1 1 d . . . . .
H7A H 0.795792 0.314505 0.453632 0.029 Uiso 1 1 calc R U . . .
H7B H 0.720017 0.384621 0.440637 0.029 Uiso 1 1 calc R U . . .
C3 C 0.91671(10) 0.63065(14) 0.48939(10) 0.0248(4) Uani 1 1 d . . . . .
H5 H 0.947916 0.688817 0.489705 0.030 Uiso 1 1 calc R U . . .
C32 C 0.91822(11) 0.55240(17) 0.91684(10) 0.0328(4) Uani 1 1 d . . . . .
H32A H 0.904537 0.621973 0.906460 0.049 Uiso 1 1 calc R U . . .
H32B H 0.973906 0.547443 0.938536 0.049 Uiso 1 1 calc R U . . .
H32C H 0.885213 0.525477 0.954282 0.049 Uiso 1 1 calc R U . . .
C26 C 0.53535(11) 0.35306(15) 0.74070(11) 0.0322(4) Uani 1 1 d . . . . .
H26A H 0.509654 0.322504 0.692678 0.048 Uiso 1 1 calc R U . . .
H26B H 0.506349 0.335677 0.784254 0.048 Uiso 1 1 calc R U . . .
H26C H 0.589731 0.328941 0.751447 0.048 Uiso 1 1 calc R U . . .
C14 C 0.80131(12) 0.20021(15) 0.69729(11) 0.0323(4) Uani 1 1 d . . . . .
H14A H 0.847153 0.163853 0.722635 0.048 Uiso 1 1 calc R U . . .
H14B H 0.754563 0.157615 0.693608 0.048 Uiso 1 1 calc R U . . .
H14C H 0.792504 0.259143 0.728098 0.048 Uiso 1 1 calc R U . . .
C18 C 0.84449(11) 0.76536(16) 0.77903(10) 0.0336(4) Uani 1 1 d . . . . .
H18A H 0.893765 0.781216 0.758175 0.050 Uiso 1 1 calc R U . . .
H18B H 0.839746 0.693447 0.783997 0.050 Uiso 1 1 calc R U . . .
H18C H 0.844765 0.796192 0.830395 0.050 Uiso 1 1 calc R U . . .
C30 C 0.97500(10) 0.52985(17) 0.75664(11) 0.0339(5) Uani 1 1 d . . . . .
H30A H 0.959830 0.508948 0.702522 0.051 Uiso 1 1 calc R U . . .
H30B H 1.027800 0.504558 0.775162 0.051 Uiso 1 1 calc R U . . .
H30C H 0.975308 0.602275 0.759388 0.051 Uiso 1 1 calc R U . . .
C27 C 0.42765(10) 0.53502(17) 0.70444(12) 0.0356(5) Uani 1 1 d . . . . .
H27A H 0.425411 0.607088 0.698311 0.053 Uiso 1 1 calc R U . . .
H27B H 0.397993 0.515380 0.746960 0.053 Uiso 1 1 calc R U . . .
H27C H 0.404459 0.503496 0.655831 0.053 Uiso 1 1 calc R U . . .
C9 C 0.64156(11) 0.24537(15) 0.52907(11) 0.0301(4) Uani 1 1 d . . . . .
C16 C 0.89538(10) 0.29490(15) 0.62098(11) 0.0308(4) Uani 1 1 d . . . . .
H16A H 0.938903 0.255017 0.646893 0.046 Uiso 1 1 calc R U . . .
H16B H 0.888830 0.354364 0.651982 0.046 Uiso 1 1 calc R U . . .
H16C H 0.907193 0.314205 0.569015 0.046 Uiso 1 1 calc R U . . .
C20 C 0.79067(12) 0.91553(14) 0.70290(11) 0.0323(4) Uani 1 1 d . . . . .
H20A H 0.804076 0.952660 0.751473 0.048 Uiso 1 1 calc R U . . .
H20B H 0.743960 0.944955 0.672841 0.048 Uiso 1 1 calc R U . . .
H20C H 0.835092 0.917987 0.672153 0.048 Uiso 1 1 calc R U . . .
C23 C 0.74250(11) 0.85393(16) 0.50304(11) 0.0353(5) Uani 1 1 d . . . . .
H23A H 0.783466 0.818541 0.479205 0.053 Uiso 1 1 calc R U . . .
H23B H 0.767202 0.902989 0.540119 0.053 Uiso 1 1 calc R U . . .
H23C H 0.707047 0.887453 0.462301 0.053 Uiso 1 1 calc R U . . .
C19 C 0.69804(12) 0.79909(16) 0.76639(11) 0.0346(5) Uani 1 1 d . . . . .
H19A H 0.705404 0.841574 0.812699 0.052 Uiso 1 1 calc R U . . .
H19B H 0.690454 0.730505 0.782283 0.052 Uiso 1 1 calc R U . . .
H19C H 0.651526 0.821113 0.731651 0.052 Uiso 1 1 calc R U . . .
C4 C 0.92492(10) 0.55556(15) 0.43444(10) 0.0287(4) Uani 1 1 d . . . . .
H4 H 0.962588 0.561921 0.398744 0.034 Uiso 1 1 calc R U . . .
C28 C 0.57354(11) 0.54977(17) 0.82825(10) 0.0338(4) Uani 1 1 d . . . . .
H28A H 0.628162 0.528796 0.843856 0.051 Uiso 1 1 calc R U . . .
H28B H 0.540353 0.526942 0.867001 0.051 Uiso 1 1 calc R U . . .
H28C H 0.571328 0.622122 0.824881 0.051 Uiso 1 1 calc R U . . .
C15 C 0.82870(12) 0.13896(15) 0.56319(11) 0.0363(5) Uani 1 1 d . . . . .
H15A H 0.835664 0.159059 0.509988 0.054 Uiso 1 1 calc R U . . .
H15B H 0.782270 0.096092 0.561756 0.054 Uiso 1 1 calc R U . . .
H15C H 0.875596 0.102859 0.586441 0.054 Uiso 1 1 calc R U . . .
C11 C 0.57419(11) 0.32475(17) 0.51251(12) 0.0383(5) Uani 1 1 d . . . . .
H11A H 0.526262 0.292905 0.486897 0.057 Uiso 1 1 calc R U . . .
H11B H 0.590990 0.376510 0.478456 0.057 Uiso 1 1 calc R U . . .
H11C H 0.563349 0.354274 0.561862 0.057 Uiso 1 1 calc R U . . .
C31 C 0.93269(12) 0.34527(16) 0.84774(12) 0.0389(5) Uani 1 1 d . . . . .
H31A H 0.891927 0.312648 0.873786 0.058 Uiso 1 1 calc R U . . .
H31B H 0.982411 0.346416 0.882857 0.058 Uiso 1 1 calc R U . . .
H31C H 0.940143 0.308799 0.800192 0.058 Uiso 1 1 calc R U . . .
C10 C 0.61722(12) 0.17041(16) 0.59013(12) 0.0401(5) Uani 1 1 d . . . . .
H10A H 0.564380 0.144655 0.572405 0.060 Uiso 1 1 calc R U . . .
H10B H 0.616913 0.203791 0.640438 0.060 Uiso 1 1 calc R U . . .
H10C H 0.655057 0.115592 0.595985 0.060 Uiso 1 1 calc R U . . .
C12 C 0.64922(13) 0.18909(17) 0.45092(12) 0.0435(5) Uani 1 1 d . . . . .
H12A H 0.693631 0.142775 0.459025 0.065 Uiso 1 1 calc R U . . .
H12B H 0.658358 0.236910 0.410378 0.065 Uiso 1 1 calc R U . . .
H12C H 0.600436 0.152437 0.434575 0.065 Uiso 1 1 calc R U . . .

loop_
_atom_site_aniso_label
_atom_site_aniso_U_11
_atom_site_aniso_U_22
_atom_site_aniso_U_33
_atom_site_aniso_U_23
_atom_site_aniso_U_13
_atom_site_aniso_U_12
Sc1 0.01534(14) 0.01372(17) 0.01821(16) 0.00060(12) 0.00411(12) -0.00086(12)
P2 0.01629(19) 0.0137(2) 0.0187(2) 0.00046(17) 0.00218(16) -0.00117(17)
P1 0.0215(2) 0.0142(2) 0.0239(2) -0.00253(18) 0.00459(17) -0.00259(18)
Si1 0.0187(2) 0.0207(3) 0.0265(2) 0.0020(2) 0.00595(19) -0.00094(19)
Si2 0.0209(2) 0.0266(3) 0.0238(2) 0.0008(2) 0.00113(19) 0.0063(2)
C25 0.0186(7) 0.0196(9) 0.0273(8) 0.0018(7) 0.0026(7) -0.0017(7)
C1 0.0173(7) 0.0174(9) 0.0214(8) -0.0001(7) 0.0033(6) 0.0010(7)
C6 0.0228(8) 0.0170(9) 0.0205(8) 0.0032(7) 0.0039(6) 0.0021(7)
C29 0.0215(8) 0.0198(9) 0.0228(8) 0.0012(7) 0.0035(7) 0.0038(7)
C2 0.0159(7) 0.0177(9) 0.0237(8) 0.0045(7) 0.0036(6) 0.0022(7)
C8 0.0177(7) 0.0199(9) 0.0285(9) -0.0001(7) 0.0040(7) -0.0035(7)
C17 0.0270(8) 0.0151(9) 0.0235(8) -0.0024(7) 0.0006(7) -0.0015(7)
C21 0.0230(8) 0.0190(9) 0.0229(8) 0.0050(7) -0.0003(7) -0.0021(7)
C24 0.0250(9) 0.0261(11) 0.0378(10) 0.0003(9) -0.0047(8) 0.0039(8)
C13 0.0297(9) 0.0154(9) 0.0299(9) 0.0002(8) 0.0054(7) 0.0020(7)
C5 0.0343(9) 0.0239(10) 0.0230(8) 0.0008(8) 0.0106(7) 0.0069(8)
C22 0.0289(9) 0.0293(11) 0.0211(8) 0.0035(8) -0.0016(7) -0.0014(8)
C7 0.0307(9) 0.0196(9) 0.0223(8) -0.0034(7) 0.0054(7) -0.0004(8)
C3 0.0220(8) 0.0225(10) 0.0312(9) 0.0074(8) 0.0086(7) 0.0007(7)
C32 0.0322(10) 0.0378(12) 0.0270(9) 0.0011(9) -0.0018(8) 0.0070(9)
C26 0.0369(10) 0.0254(11) 0.0358(10) 0.0037(9) 0.0109(8) -0.0016(9)
C14 0.0405(10) 0.0215(10) 0.0351(10) 0.0038(8) 0.0056(9) 0.0004(9)
C18 0.0419(11) 0.0274(11) 0.0279(9) -0.0062(8) -0.0092(8) 0.0012(9)
C30 0.0229(8) 0.0425(13) 0.0364(10) -0.0026(9) 0.0047(8) 0.0017(9)
C27 0.0230(9) 0.0384(13) 0.0466(11) 0.0093(10) 0.0091(8) 0.0018(9)
C9 0.0273(9) 0.0247(10) 0.0377(10) -0.0075(9) 0.0020(8) -0.0091(8)
C16 0.0254(9) 0.0254(11) 0.0413(10) 0.0047(9) 0.0028(8) 0.0038(8)
C20 0.0417(10) 0.0172(10) 0.0361(10) -0.0040(8) -0.0019(8) -0.0035(8)
C23 0.0381(10) 0.0338(12) 0.0324(10) 0.0154(9) -0.0017(8) -0.0076(9)
C19 0.0450(11) 0.0309(12) 0.0299(9) -0.0065(9) 0.0128(9) 0.0014(9)
C4 0.0301(9) 0.0293(11) 0.0301(9) 0.0062(8) 0.0166(8) 0.0026(8)
C28 0.0354(10) 0.0353(12) 0.0324(10) -0.0030(9) 0.0105(8) -0.0011(9)
C15 0.0474(11) 0.0190(10) 0.0441(11) -0.0034(9) 0.0124(9) 0.0063(9)
C11 0.0263(9) 0.0374(13) 0.0489(12) -0.0065(10) -0.0045(9) -0.0084(9)
C31 0.0409(11) 0.0341(12) 0.0400(11) 0.0028(10) -0.0021(9) 0.0166(9)
C10 0.0387(11) 0.0274(12) 0.0556(12) -0.0041(10) 0.0107(10) -0.0142(9)
C12 0.0474(12) 0.0377(13) 0.0442(11) -0.0186(10) 0.0003(10) -0.0135(10)

loop_
_atom_type_symbol
_atom_type_description
_atom_type_scat_dispersion_real
_atom_type_scat_dispersion_imag
_atom_type_scat_source
C C 0.0033 0.0016 'International Tables Vol C Tables 4.2.6.8 and 6.1.1.4'
H H 0.0000 0.0000 'International Tables Vol C Tables 4.2.6.8 and 6.1.1.4'
P P 0.1023 0.0942 'International Tables Vol C Tables 4.2.6.8 and 6.1.1.4'
Sc Sc 0.2519 0.3716 'International Tables Vol C Tables 4.2.6.8 and 6.1.1.4'
Si Si 0.0817 0.0704 'International Tables Vol C Tables 4.2.6.8 and 6.1.1.4'

loop_
_geom_angle_atom_site_label_1
_geom_angle_atom_site_label_2
_geom_angle_atom_site_label_3
_geom_angle
_geom_angle_site_symmetry_1
_geom_angle_site_symmetry_3
_geom_angle_publ_flag
C29 Sc1 C25 109.68(6) . . ?
C29 Sc1 C1 118.42(6) . . ?
C25 Sc1 C1 131.00(6) . . ?
C29 Sc1 P2 100.51(5) . . ?
C25 Sc1 P2 90.91(5) . . ?
C1 Sc1 P2 72.39(4) . . ?
C29 Sc1 P1 105.95(5) . . ?
C25 Sc1 P1 102.12(5) . . ?
C1 Sc1 P1 74.00(4) . . ?
P2 Sc1 P1 144.234(16) . . ?
C8 P2 C17 103.86(7) . . ?
C8 P2 C21 104.94(7) . . ?
C17 P2 C21 110.84(8) . . ?
C8 P2 Sc1 95.56(6) . . ?
C17 P2 Sc1 123.02(6) . . ?
C21 P2 Sc1 114.84(6) . . ?
C7 P1 C13 104.91(8) . . ?
C7 P1 C9 101.08(8) . . ?
C13 P1 C9 110.67(9) . . ?
C7 P1 Sc1 96.62(6) . . ?
C13 P1 Sc1 114.00(6) . . ?
C9 P1 Sc1 125.17(6) . . ?
C25 Si1 C26 112.76(8) . . ?
C25 Si1 C28 110.10(8) . . ?
C26 Si1 C28 107.32(9) . . ?
C25 Si1 C27 112.82(8) . . ?
C26 Si1 C27 106.98(9) . . ?
C28 Si1 C27 106.52(9) . . ?
C29 Si2 C31 111.90(9) . . ?
C29 Si2 C30 113.45(8) . . ?
C31 Si2 C30 106.73(9) . . ?
C29 Si2 C32 113.00(8) . . ?
C31 Si2 C32 105.75(9) . . ?
C30 Si2 C32 105.42(9) . . ?
Si1 C25 Sc1 129.11(9) . . ?
Si1 C25 H25A 105.0 . . ?
Sc1 C25 H25A 105.0 . . ?
Si1 C25 H25B 105.0 . . ?
Sc1 C25 H25B 105.0 . . ?
H25A C25 H25B 105.9 . . ?
C2 C1 C6 114.27(14) . . ?
C2 C1 Sc1 121.38(11) . . ?
C6 C1 Sc1 124.12(12) . . ?
C5 C6 C1 122.48(16) . . ?
C5 C6 C7 116.51(15) . . ?
C1 C6 C7 120.93(14) . . ?
Si2 C29 Sc1 135.68(8) . . ?
Si2 C29 H29A 103.2 . . ?
Sc1 C29 H29A 103.2 . . ?
Si2 C29 H29B 103.2 . . ?
Sc1 C29 H29B 103.2 . . ?
H29A C29 H29B 105.2 . . ?
C3 C2 C1 122.86(15) . . ?
C3 C2 C8 116.65(14) . . ?
C1 C2 C8 120.48(13) . . ?
C2 C8 P2 111.45(11) . . ?
C2 C8 H8A 109.3 . . ?
P2 C8 H8A 109.3 . . ?
C2 C8 H8B 109.3 . . ?
P2 C8 H8B 109.3 . . ?
H8A C8 H8B 108.0 . . ?
C20 C17 C18 107.98(15) . . ?
C20 C17 C19 110.47(15) . . ?
C18 C17 C19 107.29(14) . . ?
C20 C17 P2 115.65(12) . . ?
C18 C17 P2 107.13(12) . . ?
C19 C17 P2 107.96(12) . . ?
C23 C21 C24 109.59(16) . . ?
C23 C21 C22 108.06(14) . . ?
C24 C21 C22 107.37(14) . . ?
C23 C21 P2 112.45(11) . . ?
C24 C21 P2 111.01(11) . . ?
C22 C21 P2 108.18(12) . . ?
C21 C24 H24A 109.5 . . ?
C21 C24 H24B 109.5 . . ?
H24A C24 H24B 109.5 . . ?
C21 C24 H24C 109.5 . . ?
H24A C24 H24C 109.5 . . ?
H24B C24 H24C 109.5 . . ?
C15 C13 C14 109.65(15) . . ?
C15 C13 C16 108.42(15) . . ?
C14 C13 C16 107.94(15) . . ?
C15 C13 P1 115.09(13) . . ?
C14 C13 P1 109.08(12) . . ?
C16 C13 P1 106.40(12) . . ?
C4 C5 C6 120.67(16) . . ?
C4 C5 H3 119.7 . . ?
C6 C5 H3 119.7 . . ?
C21 C22 H22A 109.5 . . ?
C21 C22 H22B 109.5 . . ?
H22A C22 H22B 109.5 . . ?
C21 C22 H22C 109.5 . . ?
H22A C22 H22C 109.5 . . ?
H22B C22 H22C 109.5 . . ?
C6 C7 P1 115.12(11) . . ?
C6 C7 H7A 108.5 . . ?
P1 C7 H7A 108.5 . . ?
C6 C7 H7B 108.5 . . ?
P1 C7 H7B 108.5 . . ?
H7A C7 H7B 107.5 . . ?
C4 C3 C2 120.40(16) . . ?
C4 C3 H5 119.8 . . ?
C2 C3 H5 119.8 . . ?
Si2 C32 H32A 109.5 . . ?
Si2 C32 H32B 109.5 . . ?
H32A C32 H32B 109.5 . . ?
Si2 C32 H32C 109.5 . . ?
H32A C32 H32C 109.5 . . ?
H32B C32 H32C 109.5 . . ?
Si1 C26 H26A 109.5 . . ?
Si1 C26 H26B 109.5 . . ?
H26A C26 H26B 109.5 . . ?
Si1 C26 H26C 109.5 . . ?
H26A C26 H26C 109.5 . . ?
H26B C26 H26C 109.5 . . ?
C13 C14 H14A 109.5 . . ?
C13 C14 H14B 109.5 . . ?
H14A C14 H14B 109.5 . . ?
C13 C14 H14C 109.5 . . ?
H14A C14 H14C 109.5 . . ?
H14B C14 H14C 109.5 . . ?
C17 C18 H18A 109.5 . . ?
C17 C18 H18B 109.5 . . ?
H18A C18 H18B 109.5 . . ?
C17 C18 H18C 109.5 . . ?
H18A C18 H18C 109.5 . . ?
H18B C18 H18C 109.5 . . ?
Si2 C30 H30A 109.5 . . ?
Si2 C30 H30B 109.5 . . ?
H30A C30 H30B 109.5 . . ?
Si2 C30 H30C 109.5 . . ?
H30A C30 H30C 109.5 . . ?
H30B C30 H30C 109.5 . . ?
Si1 C27 H27A 109.5 . . ?
Si1 C27 H27B 109.5 . . ?
H27A C27 H27B 109.5 . . ?
Si1 C27 H27C 109.5 . . ?
H27A C27 H27C 109.5 . . ?
H27B C27 H27C 109.5 . . ?
C10 C9 C12 109.02(17) . . ?
C10 C9 C11 108.40(16) . . ?
C12 C9 C11 108.19(16) . . ?
C10 C9 P1 111.54(13) . . ?
C12 C9 P1 114.42(13) . . ?
C11 C9 P1 105.01(13) . . ?
C13 C16 H16A 109.5 . . ?
C13 C16 H16B 109.5 . . ?
H16A C16 H16B 109.5 . . ?
C13 C16 H16C 109.5 . . ?
H16A C16 H16C 109.5 . . ?
H16B C16 H16C 109.5 . . ?
C17 C20 H20A 109.5 . . ?
C17 C20 H20B 109.5 . . ?
H20A C20 H20B 109.5 . . ?
C17 C20 H20C 109.5 . . ?
H20A C20 H20C 109.5 . . ?
H20B C20 H20C 109.5 . . ?
C21 C23 H23A 109.5 . . ?
C21 C23 H23B 109.5 . . ?
H23A C23 H23B 109.5 . . ?
C21 C23 H23C 109.5 . . ?
H23A C23 H23C 109.5 . . ?
H23B C23 H23C 109.5 . . ?
C17 C19 H19A 109.5 . . ?
C17 C19 H19B 109.5 . . ?
H19A C19 H19B 109.5 . . ?
C17 C19 H19C 109.5 . . ?
H19A C19 H19C 109.5 . . ?
H19B C19 H19C 109.5 . . ?
C5 C4 C3 119.26(15) . . ?
C5 C4 H4 120.4 . . ?
C3 C4 H4 120.4 . . ?
Si1 C28 H28A 109.5 . . ?
Si1 C28 H28B 109.5 . . ?
H28A C28 H28B 109.5 . . ?
Si1 C28 H28C 109.5 . . ?
H28A C28 H28C 109.5 . . ?
H28B C28 H28C 109.5 . . ?
C13 C15 H15A 109.5 . . ?
C13 C15 H15B 109.5 . . ?
H15A C15 H15B 109.5 . . ?
C13 C15 H15C 109.5 . . ?
H15A C15 H15C 109.5 . . ?
H15B C15 H15C 109.5 . . ?
C9 C11 H11A 109.5 . . ?
C9 C11 H11B 109.5 . . ?
H11A C11 H11B 109.5 . . ?
C9 C11 H11C 109.5 . . ?
H11A C11 H11C 109.5 . . ?
H11B C11 H11C 109.5 . . ?
Si2 C31 H31A 109.5 . . ?
Si2 C31 H31B 109.5 . . ?
H31A C31 H31B 109.5 . . ?
Si2 C31 H31C 109.5 . . ?
H31A C31 H31C 109.5 . . ?
H31B C31 H31C 109.5 . . ?
C9 C10 H10A 109.5 . . ?
C9 C10 H10B 109.5 . . ?
H10A C10 H10B 109.5 . . ?
C9 C10 H10C 109.5 . . ?
H10A C10 H10C 109.5 . . ?
H10B C10 H10C 109.5 . . ?
C9 C12 H12A 109.5 . . ?
C9 C12 H12B 109.5 . . ?
H12A C12 H12B 109.5 . . ?
C9 C12 H12C 109.5 . . ?
H12A C12 H12C 109.5 . . ?
H12B C12 H12C 109.5 . . ?

loop_
_geom_bond_atom_site_label_1
_geom_bond_atom_site_label_2
_geom_bond_distance
_geom_bond_site_symmetry_2
_geom_bond_publ_flag
Sc1 C29 2.2338(16) . ?
Sc1 C25 2.2601(15) . ?
Sc1 C1 2.3359(15) . ?
Sc1 P2 2.7831(5) . ?
Sc1 P1 2.8677(5) . ?
P2 C8 1.8346(16) . ?
P2 C17 1.8871(17) . ?
P2 C21 1.8959(16) . ?
P1 C7 1.8382(16) . ?
P1 C13 1.8797(18) . ?
P1 C9 1.8895(18) . ?
Si1 C25 1.8434(16) . ?
Si1 C26 1.877(2) . ?
Si1 C28 1.8784(18) . ?
Si1 C27 1.8870(18) . ?
Si2 C29 1.8639(16) . ?
Si2 C31 1.881(2) . ?
Si2 C30 1.8835(19) . ?
Si2 C32 1.8856(18) . ?
C25 H25A 0.9700 . ?
C25 H25B 0.9700 . ?
C1 C2 1.421(2) . ?
C1 C6 1.421(2) . ?
C6 C5 1.397(2) . ?
C6 C7 1.514(2) . ?
C29 H29A 0.9700 . ?
C29 H29B 0.9700 . ?
C2 C3 1.393(2) . ?
C2 C8 1.515(2) . ?
C8 H8A 0.9700 . ?
C8 H8B 0.9700 . ?
C17 C20 1.529(2) . ?
C17 C18 1.533(2) . ?
C17 C19 1.539(2) . ?
C21 C23 1.533(2) . ?
C21 C24 1.536(2) . ?
C21 C22 1.540(2) . ?
C24 H24A 0.9600 . ?
C24 H24B 0.9600 . ?
C24 H24C 0.9600 . ?
C13 C15 1.524(2) . ?
C13 C14 1.542(2) . ?
C13 C16 1.544(2) . ?
C5 C4 1.376(3) . ?
C5 H3 0.9300 . ?
C22 H22A 0.9600 . ?
C22 H22B 0.9600 . ?
C22 H22C 0.9600 . ?
C7 H7A 0.9700 . ?
C7 H7B 0.9700 . ?
C3 C4 1.380(3) . ?
C3 H5 0.9300 . ?
C32 H32A 0.9600 . ?
C32 H32B 0.9600 . ?
C32 H32C 0.9600 . ?
C26 H26A 0.9600 . ?
C26 H26B 0.9600 . ?
C26 H26C 0.9600 . ?
C14 H14A 0.9600 . ?
C14 H14B 0.9600 . ?
C14 H14C 0.9600 . ?
C18 H18A 0.9600 . ?
C18 H18B 0.9600 . ?
C18 H18C 0.9600 . ?
C30 H30A 0.9600 . ?
C30 H30B 0.9600 . ?
C30 H30C 0.9600 . ?
C27 H27A 0.9600 . ?
C27 H27B 0.9600 . ?
C27 H27C 0.9600 . ?
C9 C10 1.525(3) . ?
C9 C12 1.537(3) . ?
C9 C11 1.541(3) . ?
C16 H16A 0.9600 . ?
C16 H16B 0.9600 . ?
C16 H16C 0.9600 . ?
C20 H20A 0.9600 . ?
C20 H20B 0.9600 . ?
C20 H20C 0.9600 . ?
C23 H23A 0.9600 . ?
C23 H23B 0.9600 . ?
C23 H23C 0.9600 . ?
C19 H19A 0.9600 . ?
C19 H19B 0.9600 . ?
C19 H19C 0.9600 . ?
C4 H4 0.9300 . ?
C28 H28A 0.9600 . ?
C28 H28B 0.9600 . ?
C28 H28C 0.9600 . ?
C15 H15A 0.9600 . ?
C15 H15B 0.9600 . ?
C15 H15C 0.9600 . ?
C11 H11A 0.9600 . ?
C11 H11B 0.9600 . ?
C11 H11C 0.9600 . ?
C31 H31A 0.9600 . ?
C31 H31B 0.9600 . ?
C31 H31C 0.9600 . ?
C10 H10A 0.9600 . ?
C10 H10B 0.9600 . ?
C10 H10C 0.9600 . ?
C12 H12A 0.9600 . ?
C12 H12B 0.9600 . ?
C12 H12C 0.9600 . ?
